data_7704113
loop_
_publ_author_name
'Wen, Ming'
'Hu, Cong'
'Wu, Hongping'
'Yang, Zhihua'
'Wu, Xiaohong'
'Pan, Shilie'

_publ_section_title
;
 Three diphosphates,
 \a-Li<sub>2</sub>Na<sub>2</sub>P<sub>2</sub>O<sub>7</sub>,
 Li<sub>8</sub>Pb<sub>3</sub>Ba(P<sub>2</sub>O<sub>7</sub>)<sub>4</sub>
 and Li<sub>7</sub>Rb(P<sub>2</sub>O<sub>7</sub>)<sub>2</sub>: influences
 of co-substitution on the crystal structure.
;
_journal_issue 20
_journal_name_full 'Dalton transactions (Cambridge, England : 2003)'
_journal_page_first 6744
_journal_page_last 6750
_journal_paper_doi 10.1039/d0dt01070g
_journal_volume 49
_journal_year 2020
_chemical_formula_sum 'Ba Li8 O28 P8 Pb3'
_chemical_formula_weight 1510.19
_space_group_crystal_system monoclinic
_space_group_IT_number 15
_space_group_name_Hall '-C 2yc'
_space_group_name_H-M_alt 'C 1 2/c 1'
_audit_creation_method SHELXL-2016/6
_audit_update_record
;
2020-02-05 deposited with the CCDC.	2020-04-15 downloaded from the CCDC.
;
_cell_angle_alpha 90
_cell_angle_beta 109.709(3)
_cell_angle_gamma 90
_cell_formula_units_Z 4
_cell_length_a 25.650(4)
_cell_length_b 9.9763(13)
_cell_length_c 9.9245(13)
_cell_measurement_reflns_used 2540
_cell_measurement_temperature 296(2)
_cell_measurement_theta_max 27.52
_cell_measurement_theta_min 2.21
_cell_volume 2390.8(6)
_computing_cell_refinement 'Bruker SMART'
_computing_data_collection 'Bruker SMART'
_computing_data_reduction 'Bruker SAINT'
_computing_molecular_graphics 'Bruker SHELXTL'
_computing_publication_material 'Bruker SHELXTL'
_computing_structure_refinement 'SHELXL-2016/6 (Sheldrick, 2016)'
_computing_structure_solution 'SHELXT 2014/5 (Sheldrick, 2014)'
_diffrn_ambient_temperature 296(2)
_diffrn_measured_fraction_theta_full 1.000
_diffrn_measured_fraction_theta_max 0.994
_diffrn_measurement_device_type 'CCD area detector'
_diffrn_measurement_method 'phi and omega scans'
_diffrn_radiation_type MoK\a
_diffrn_radiation_wavelength 0.71073
_diffrn_reflns_av_R_equivalents 0.0336
_diffrn_reflns_av_unetI/netI 0.0373
_diffrn_reflns_Laue_measured_fraction_full 1.000
_diffrn_reflns_Laue_measured_fraction_max 0.994
_diffrn_reflns_limit_h_max 27
_diffrn_reflns_limit_h_min -33
_diffrn_reflns_limit_k_max 12
_diffrn_reflns_limit_k_min -12
_diffrn_reflns_limit_l_max 12
_diffrn_reflns_limit_l_min -12
_diffrn_reflns_number 7280
_diffrn_reflns_point_group_measured_fraction_full 1.000
_diffrn_reflns_point_group_measured_fraction_max 0.994
_diffrn_reflns_theta_full 25.242
_diffrn_reflns_theta_max 27.548
_diffrn_reflns_theta_min 2.209
_exptl_absorpt_coefficient_mu 23.349
_exptl_absorpt_correction_T_max 0.7456
_exptl_absorpt_correction_T_min 0.6089
_exptl_absorpt_correction_type numerical
_exptl_absorpt_process_details faceindex
_exptl_crystal_colour colorless
_exptl_crystal_density_diffrn 4.196
_exptl_crystal_description block
_exptl_crystal_F_000 2680
_exptl_crystal_size_max 0.254
_exptl_crystal_size_mid 0.196
_exptl_crystal_size_min 0.132
_refine_diff_density_max 3.286
_refine_diff_density_min -4.758
_refine_diff_density_rms 0.352
_refine_ls_extinction_coef 0.000168(16)
_refine_ls_extinction_expression Fc^*^=kFc[1+0.001xFc^2^\l^3^/sin(2\q)]^-1/4^
_refine_ls_extinction_method 'SHELXL-2016/6 (Sheldrick 2016)'
_refine_ls_goodness_of_fit_ref 1.066
_refine_ls_hydrogen_treatment undef
_refine_ls_matrix_type full
_refine_ls_number_parameters 219
_refine_ls_number_reflns 2744
_refine_ls_number_restraints 18
_refine_ls_restrained_S_all 1.063
_refine_ls_R_factor_all 0.0466
_refine_ls_R_factor_gt 0.0386
_refine_ls_shift/su_max 0.001
_refine_ls_shift/su_mean 0.000
_refine_ls_structure_factor_coef Fsqd
_refine_ls_weighting_details 'w=1/[\s^2^(Fo^2^)+(0.0168P)^2^+203.7146P] where P=(Fo^2^+2Fc^2^)/3'
_refine_ls_weighting_scheme calc
_refine_ls_wR_factor_gt 0.0839
_refine_ls_wR_factor_ref 0.0876
_reflns_Friedel_coverage 0.000
_reflns_number_gt 2373
_reflns_number_total 2744
_reflns_threshold_expression 'I > 2\s(I)'
_cod_data_source_file d0dt01070g2.cif
_cod_data_source_block 1_CCDC1
_cod_depositor_comments 'Adding full bibliography for 7704111--7704113.cif.'
_cod_original_sg_symbol_H-M 'C 2/c'
_cod_original_formula_sum 'Ba  Li8 O28 P8 Pb3'
_cod_database_code 7704113
_shelx_shelxl_version_number 2016/6
_shelx_space_group_comment
; 
The symmetry employed for this shelxl refinement is uniquely defined 
by the following loop, which should always be used as a source of 
symmetry information in preference to the above space-group names. 
They are only intended as comments. 
;

loop_
_space_group_symop_operation_xyz
'x, y, z'
'-x, y, -z+1/2'
'x+1/2, y+1/2, z'
'-x+1/2, y+1/2, -z+1/2'
'-x, -y, -z'
'x, -y, z-1/2'
'-x+1/2, -y+1/2, -z'
'x+1/2, -y+1/2, z-1/2'

loop_
_atom_site_label
_atom_site_type_symbol
_atom_site_fract_x
_atom_site_fract_y
_atom_site_fract_z
_atom_site_U_iso_or_equiv
_atom_site_adp_type
_atom_site_occupancy
_atom_site_site_symmetry_order
_atom_site_calc_flag
_atom_site_refinement_flags_posn
_atom_site_refinement_flags_adp
_atom_site_refinement_flags_occupancy
_atom_site_disorder_assembly
_atom_site_disorder_group
Pb1 Pb 0.500000 0.55829(5) 0.750000 0.00684(14) Uani 1 2 d S T P . .
Pb2 Pb 0.26692(2) 1.21492(5) 0.31918(5) 0.02237(15) Uani 1 1 d . . . . .
Ba1 Ba 0.500000 0.98323(9) 0.750000 0.01162(19) Uani 1 2 d S T P . .
P1 P 0.44243(10) 0.6985(2) 0.3966(2) 0.0050(5) Uani 1 1 d . . . . .
P2 P 0.20780(9) 0.9529(2) 0.4737(2) 0.0044(4) Uani 1 1 d . . . . .
P3 P 0.55954(9) 0.7527(2) 0.5439(2) 0.0034(4) Uani 1 1 d . . . . .
P4 P 0.32526(10) 0.9873(2) 0.6131(3) 0.0048(5) Uani 1 1 d . . . . .
Li1 Li 0.6099(7) 1.0304(17) 0.5827(19) 0.011(3) Uani 1 1 d . . . . .
Li2 Li 0.3613(7) 0.4744(18) 0.3298(19) 0.013(3) Uani 1 1 d . . . . .
Li3 Li 0.3662(7) 0.2929(19) 0.6250(18) 0.011(3) Uani 1 1 d . . . . .
Li4 Li 0.3856(7) 0.7344(18) 0.6316(18) 0.010(3) Uani 1 1 d . U . . .
O1 O 0.5542(3) 0.8968(7) 0.4986(8) 0.0116(15) Uani 1 1 d . . . . .
O2 O 0.2716(3) 0.9116(7) 0.5046(7) 0.0050(13) Uani 1 1 d . U . . .
O3 O 0.5086(3) 0.6729(7) 0.4289(7) 0.0067(13) Uani 1 1 d . . . . .
O4 O 0.2036(3) 1.0999(7) 0.4326(8) 0.0095(14) Uani 1 1 d . . . . .
O5 O 0.4148(3) 0.5922(7) 0.2864(7) 0.0099(14) Uani 1 1 d . . . . .
O6 O 0.3242(3) 0.9644(8) 0.7639(7) 0.0113(14) Uani 1 1 d . . . . .
O7 O 0.4293(3) 0.8386(7) 0.3387(8) 0.0136(15) Uani 1 1 d . . . . .
O8 O 0.6108(3) 0.6812(7) 0.5394(7) 0.0093(14) Uani 1 1 d . . . . .
O9 O 0.4335(3) 0.6740(8) 0.5383(8) 0.0130(15) Uani 1 1 d . U . . .
O10 O 0.3740(3) 0.9203(7) 0.5881(7) 0.0081(14) Uani 1 1 d . . . . .
O11 O 0.1755(3) 0.8652(7) 0.3491(7) 0.0082(13) Uani 1 1 d . . . . .
O12 O 0.5512(3) 0.7378(7) 0.6887(7) 0.0077(13) Uani 1 1 d . . . . .
O13 O 0.1961(3) 0.9292(8) 0.6116(7) 0.0128(15) Uani 1 1 d . . . . .
O14 O 0.3186(3) 1.1341(7) 0.5706(8) 0.0135(15) Uani 1 1 d . . . . .

loop_
_atom_site_aniso_label
_atom_site_aniso_U_11
_atom_site_aniso_U_22
_atom_site_aniso_U_33
_atom_site_aniso_U_23
_atom_site_aniso_U_13
_atom_site_aniso_U_12
Pb1 0.0074(2) 0.0065(3) 0.0080(2) 0.000 0.00433(19) 0.000
Pb2 0.0193(2) 0.0303(3) 0.0190(2) -0.00289(18) 0.00830(18) -0.00080(18)
Ba1 0.0123(4) 0.0136(5) 0.0071(4) 0.000 0.0008(3) 0.000
P1 0.0031(10) 0.0072(12) 0.0043(10) 0.0008(8) 0.0005(8) 0.0007(8)
P2 0.0031(10) 0.0042(12) 0.0059(10) 0.0002(9) 0.0016(9) -0.0006(8)
P3 0.0031(10) 0.0030(12) 0.0044(10) -0.0002(8) 0.0017(8) -0.0012(8)
P4 0.0033(11) 0.0046(12) 0.0067(11) 0.0020(8) 0.0018(9) 0.0004(8)
Li1 0.011(8) 0.006(8) 0.015(8) 0.002(7) 0.005(7) -0.002(6)
Li2 0.013(9) 0.010(9) 0.013(8) -0.006(7) 0.002(7) -0.003(7)
Li3 0.005(7) 0.020(10) 0.009(8) -0.002(7) 0.003(6) -0.002(7)
Li4 0.010(3) 0.010(3) 0.010(3) 0.0002(10) 0.0034(14) 0.0001(10)
O1 0.007(3) 0.008(4) 0.015(4) 0.005(3) -0.001(3) -0.002(3)
O2 0.0047(15) 0.0045(15) 0.0055(15) 0.0004(9) 0.0014(10) -0.0004(9)
O3 0.002(3) 0.010(3) 0.007(3) -0.001(3) -0.001(2) 0.002(2)
O4 0.005(3) 0.006(3) 0.018(4) 0.006(3) 0.003(3) 0.002(2)
O5 0.007(3) 0.013(4) 0.007(3) -0.004(3) -0.001(3) -0.004(3)
O6 0.011(3) 0.018(4) 0.007(3) -0.002(3) 0.004(3) -0.001(3)
O7 0.013(4) 0.010(4) 0.018(4) 0.004(3) 0.006(3) 0.007(3)
O8 0.007(3) 0.010(4) 0.013(3) 0.003(3) 0.005(3) 0.004(3)
O9 0.0128(17) 0.0144(17) 0.0125(17) -0.0002(10) 0.0052(10) 0.0010(10)
O10 0.007(3) 0.006(3) 0.011(3) 0.004(3) 0.004(3) 0.003(3)
O11 0.008(3) 0.005(3) 0.010(3) -0.002(3) 0.002(3) -0.001(3)
O12 0.007(3) 0.012(4) 0.006(3) -0.002(3) 0.004(3) -0.002(3)
O13 0.009(3) 0.023(4) 0.008(3) 0.006(3) 0.005(3) 0.007(3)
O14 0.009(3) 0.007(4) 0.020(4) -0.001(3) -0.001(3) 0.000(3)

loop_
_atom_type_symbol
_atom_type_description
_atom_type_scat_dispersion_real
_atom_type_scat_dispersion_imag
_atom_type_scat_source
O O 0.0106 0.0060 'International Tables Vol C Tables 4.2.6.8 and 6.1.1.4'
H H 0.0000 0.0000 'International Tables Vol C Tables 4.2.6.8 and 6.1.1.4'
P P 0.1023 0.0942 'International Tables Vol C Tables 4.2.6.8 and 6.1.1.4'
Pb Pb -3.3944 10.1111 'International Tables Vol C Tables 4.2.6.8 and 6.1.1.4'
Ba Ba -0.3244 2.2819 'International Tables Vol C Tables 4.2.6.8 and 6.1.1.4'
Li Li -0.0003 0.0001 'International Tables Vol C Tables 4.2.6.8 and 6.1.1.4'

loop_
_geom_angle_atom_site_label_1
_geom_angle_atom_site_label_2
_geom_angle_atom_site_label_3
_geom_angle
_geom_angle_site_symmetry_1
_geom_angle_site_symmetry_3
_geom_angle_publ_flag
O12 Pb1 O12 84.3(3) . 2_656 ?
O12 Pb1 O9 66.1(2) . 2_656 ?
O12 Pb1 O9 73.7(2) 2_656 2_656 ?
O12 Pb1 O9 73.7(2) . . ?
O12 Pb1 O9 66.1(2) 2_656 . ?
O9 Pb1 O9 124.9(4) 2_656 . ?
O12 Pb1 Li4 90.5(3) . . ?
O12 Pb1 Li4 36.5(3) 2_656 . ?
O9 Pb1 Li4 109.2(3) 2_656 . ?
O9 Pb1 Li4 34.6(3) . . ?
O12 Pb1 Li4 36.5(3) . 2_656 ?
O12 Pb1 Li4 90.5(3) 2_656 2_656 ?
O9 Pb1 Li4 34.6(3) 2_656 2_656 ?
O9 Pb1 Li4 109.2(3) . 2_656 ?
Li4 Pb1 Li4 115.2(6) . 2_656 ?
O12 Pb1 Ba1 42.16(16) . . ?
O12 Pb1 Ba1 42.16(16) 2_656 . ?
O9 Pb1 Ba1 62.47(17) 2_656 . ?
O9 Pb1 Ba1 62.47(18) . . ?
Li4 Pb1 Ba1 57.6(3) . . ?
Li4 Pb1 Ba1 57.6(3) 2_656 . ?
O6 Pb2 O14 80.6(2) 6_575 . ?
O6 Pb2 O4 106.6(2) 6_575 . ?
O14 Pb2 O4 67.7(2) . . ?
O6 Pb2 O13 75.0(2) 6_575 6_575 ?
O14 Pb2 O13 125.8(2) . 6_575 ?
O4 Pb2 O13 74.2(2) . 6_575 ?
O6 Pb2 Li3 92.4(3) 6_575 1_565 ?
O14 Pb2 Li3 35.9(4) . 1_565 ?
O4 Pb2 Li3 96.2(3) . 1_565 ?
O13 Pb2 Li3 160.7(4) 6_575 1_565 ?
O6 Pb2 Li2 94.8(3) 6_575 1_565 ?
O14 Pb2 Li2 94.5(3) . 1_565 ?
O4 Pb2 Li2 148.7(3) . 1_565 ?
O13 Pb2 Li2 134.7(3) 6_575 1_565 ?
Li3 Pb2 Li2 59.6(4) 1_565 1_565 ?
O1 Ba1 O1 126.8(3) 6_576 5_676 ?
O1 Ba1 O7 79.7(2) 6_576 5_676 ?
O1 Ba1 O7 68.1(2) 5_676 5_676 ?
O1 Ba1 O7 68.1(2) 6_576 6_576 ?
O1 Ba1 O7 79.7(2) 5_676 6_576 ?
O7 Ba1 O7 103.8(3) 5_676 6_576 ?
O1 Ba1 O12 115.8(2) 6_576 . ?
O1 Ba1 O12 108.2(2) 5_676 . ?
O7 Ba1 O12 94.59(19) 5_676 . ?
O7 Ba1 O12 161.61(19) 6_576 . ?
O1 Ba1 O12 108.2(2) 6_576 2_656 ?
O1 Ba1 O12 115.8(2) 5_676 2_656 ?
O7 Ba1 O12 161.61(19) 5_676 2_656 ?
O7 Ba1 O12 94.59(19) 6_576 2_656 ?
O12 Ba1 O12 67.0(3) . 2_656 ?
O1 Ba1 O10 59.52(19) 6_576 2_656 ?
O1 Ba1 O10 133.3(2) 5_676 2_656 ?
O7 Ba1 O10 68.64(19) 5_676 2_656 ?
O7 Ba1 O10 127.60(19) 6_576 2_656 ?
O12 Ba1 O10 59.08(18) . 2_656 ?
O12 Ba1 O10 100.45(18) 2_656 2_656 ?
O1 Ba1 O10 133.3(2) 6_576 . ?
O1 Ba1 O10 59.52(19) 5_676 . ?
O7 Ba1 O10 127.60(19) 5_676 . ?
O7 Ba1 O10 68.64(19) 6_576 . ?
O12 Ba1 O10 100.45(18) . . ?
O12 Ba1 O10 59.08(18) 2_656 . ?
O10 Ba1 O10 157.0(2) 2_656 . ?
O1 Ba1 Li1 151.6(3) 6_576 5_676 ?
O1 Ba1 Li1 32.3(3) 5_676 5_676 ?
O7 Ba1 Li1 97.1(3) 5_676 5_676 ?
O7 Ba1 Li1 85.6(3) 6_576 5_676 ?
O12 Ba1 Li1 92.6(3) . 5_676 ?
O12 Ba1 Li1 83.7(3) 2_656 5_676 ?
O10 Ba1 Li1 145.5(3) 2_656 5_676 ?
O10 Ba1 Li1 33.0(3) . 5_676 ?
O1 Ba1 Li1 32.3(3) 6_576 6_576 ?
O1 Ba1 Li1 151.6(3) 5_676 6_576 ?
O7 Ba1 Li1 85.6(3) 5_676 6_576 ?
O7 Ba1 Li1 97.1(3) 6_576 6_576 ?
O12 Ba1 Li1 83.7(3) . 6_576 ?
O12 Ba1 Li1 92.6(3) 2_656 6_576 ?
O10 Ba1 Li1 33.0(3) 2_656 6_576 ?
O10 Ba1 Li1 145.5(3) . 6_576 ?
Li1 Ba1 Li1 175.6(6) 5_676 6_576 ?
O1 Ba1 Li4 134.5(3) 6_576 . ?
O1 Ba1 Li4 84.1(3) 5_676 . ?
O7 Ba1 Li4 145.7(3) 5_676 . ?
O7 Ba1 Li4 89.9(3) 6_576 . ?
O12 Ba1 Li4 74.8(3) . . ?
O12 Ba1 Li4 31.6(3) 2_656 . ?
O10 Ba1 Li4 126.3(3) 2_656 . ?
O10 Ba1 Li4 30.8(3) . . ?
Li1 Ba1 Li4 52.1(4) 5_676 . ?
Li1 Ba1 Li4 124.3(4) 6_576 . ?
O1 Ba1 Li4 84.1(3) 6_576 2_656 ?
O1 Ba1 Li4 134.5(3) 5_676 2_656 ?
O7 Ba1 Li4 89.9(3) 5_676 2_656 ?
O7 Ba1 Li4 145.7(3) 6_576 2_656 ?
O12 Ba1 Li4 31.6(3) . 2_656 ?
O12 Ba1 Li4 74.8(3) 2_656 2_656 ?
O10 Ba1 Li4 30.8(3) 2_656 2_656 ?
O10 Ba1 Li4 126.4(3) . 2_656 ?
Li1 Ba1 Li4 124.3(4) 5_676 2_656 ?
Li1 Ba1 Li4 52.1(4) 6_576 2_656 ?
Li4 Ba1 Li4 96.2(5) . 2_656 ?
O7 P1 O5 112.6(4) . . ?
O7 P1 O9 114.8(4) . . ?
O5 P1 O9 112.0(4) . . ?
O7 P1 O3 107.6(4) . . ?
O5 P1 O3 103.5(4) . . ?
O9 P1 O3 105.2(4) . . ?
O7 P1 Li3 66.6(5) . 6_565 ?
O5 P1 Li3 46.3(5) . 6_565 ?
O9 P1 Li3 129.4(5) . 6_565 ?
O3 P1 Li3 123.0(4) . 6_565 ?
O7 P1 Li2 124.3(5) . . ?
O5 P1 Li2 36.0(4) . . ?
O9 P1 Li2 76.9(5) . . ?
O3 P1 Li2 121.8(4) . . ?
Li3 P1 Li2 65.9(5) 6_565 . ?
O7 P1 Li1 32.6(4) . 5_676 ?
O5 P1 Li1 123.9(4) . 5_676 ?
O9 P1 Li1 82.8(4) . 5_676 ?
O3 P1 Li1 125.1(4) . 5_676 ?
Li3 P1 Li1 81.7(5) 6_565 5_676 ?
Li2 P1 Li1 113.0(5) . 5_676 ?
O11 P2 O13 115.3(4) . . ?
O11 P2 O4 111.7(4) . . ?
O13 P2 O4 112.1(4) . . ?
O11 P2 O2 104.4(4) . . ?
O13 P2 O2 106.6(4) . . ?
O4 P2 O2 105.9(4) . . ?
O11 P2 Li4 35.5(4) . 7_566 ?
O13 P2 Li4 80.6(4) . 7_566 ?
O4 P2 Li4 122.9(4) . 7_566 ?
O2 P2 Li4 123.9(4) . 7_566 ?
O11 P2 Li2 39.7(4) . 4 ?
O13 P2 Li2 134.6(5) . 4 ?
O4 P2 Li2 72.0(5) . 4 ?
O2 P2 Li2 115.8(4) . 4 ?
Li4 P2 Li2 62.9(5) 7_566 4 ?
O1 P3 O8 115.9(4) . . ?
O1 P3 O12 110.4(4) . . ?
O8 P3 O12 112.4(4) . . ?
O1 P3 O3 106.8(4) . . ?
O8 P3 O3 104.5(4) . . ?
O12 P3 O3 106.1(4) . . ?
O1 P3 Li3 89.3(5) . 5_666 ?
O8 P3 Li3 34.8(4) . 5_666 ?
O12 P3 Li3 146.7(4) . 5_666 ?
O3 P3 Li3 92.6(4) . 5_666 ?
O1 P3 Li2 145.6(4) . 5_666 ?
O8 P3 Li2 35.6(4) . 5_666 ?
O12 P3 Li2 79.9(4) . 5_666 ?
O3 P3 Li2 101.1(4) . 5_666 ?
Li3 P3 Li2 69.5(5) 5_666 5_666 ?
O1 P3 Li1 32.0(4) . . ?
O8 P3 Li1 95.6(4) . . ?
O12 P3 Li1 99.1(4) . . ?
O3 P3 Li1 138.2(4) . . ?
Li3 P3 Li1 83.4(5) 5_666 . ?
Li2 P3 Li1 115.9(5) 5_666 . ?
O1 P3 Li4 109.7(4) . 2_656 ?
O8 P3 Li4 84.7(4) . 2_656 ?
O12 P3 Li4 33.3(4) . 2_656 ?
O3 P3 Li4 133.4(4) . 2_656 ?
Li3 P3 Li4 115.6(5) 5_666 2_656 ?
Li2 P3 Li4 60.7(5) 5_666 2_656 ?
Li1 P3 Li4 84.0(5) . 2_656 ?
O1 P3 Ba1 63.9(3) . . ?
O8 P3 Ba1 146.0(3) . . ?
O12 P3 Ba1 48.1(3) . . ?
O3 P3 Ba1 107.8(2) . . ?
Li3 P3 Ba1 149.8(4) 5_666 . ?
Li2 P3 Ba1 125.3(3) 5_666 . ?
Li1 P3 Ba1 66.5(3) . . ?
Li4 P3 Ba1 65.6(3) 2_656 . ?
O10 P4 O14 113.8(4) . . ?
O10 P4 O6 112.6(4) . . ?
O14 P4 O6 112.3(4) . . ?
O10 P4 O2 104.5(4) . . ?
O14 P4 O2 105.9(4) . . ?
O6 P4 O2 106.9(4) . . ?
O10 P4 Li4 35.0(4) . . ?
O14 P4 Li4 148.8(5) . . ?
O6 P4 Li4 89.6(4) . . ?
O2 P4 Li4 87.3(4) . . ?
O10 P4 Li1 91.2(4) . 2_656 ?
O14 P4 Li1 96.6(4) . 2_656 ?
O6 P4 Li1 37.4(4) . 2_656 ?
O2 P4 Li1 144.0(4) . 2_656 ?
Li4 P4 Li1 87.6(5) . 2_656 ?
O10 P4 Li1 35.5(4) . 5_676 ?
O14 P4 Li1 84.9(4) . 5_676 ?
O6 P4 Li1 146.8(4) . 5_676 ?
O2 P4 Li1 94.3(4) . 5_676 ?
Li4 P4 Li1 65.7(5) . 5_676 ?
Li1 P4 Li1 115.7(6) 2_656 5_676 ?
O1 Li1 O10 98.2(8) . 5_676 ?
O1 Li1 O7 103.2(8) . 5_676 ?
O10 Li1 O7 117.8(9) 5_676 5_676 ?
O1 Li1 O6 114.9(9) . 2_656 ?
O10 Li1 O6 112.4(9) 5_676 2_656 ?
O7 Li1 O6 109.7(9) 5_676 2_656 ?
O1 Li1 P4 115.0(7) . 2_656 ?
O10 Li1 P4 136.1(8) 5_676 2_656 ?
O7 Li1 P4 83.0(6) 5_676 2_656 ?
O6 Li1 P4 28.1(3) 2_656 2_656 ?
O1 Li1 P4 100.0(7) . 5_676 ?
O10 Li1 P4 26.9(3) 5_676 5_676 ?
O7 Li1 P4 141.0(8) 5_676 5_676 ?
O6 Li1 P4 87.8(6) 2_656 5_676 ?
P4 Li1 P4 114.6(6) 2_656 5_676 ?
O1 Li1 P3 24.3(3) . . ?
O10 Li1 P3 109.2(7) 5_676 . ?
O7 Li1 P3 114.0(7) 5_676 . ?
O6 Li1 P3 90.6(6) 2_656 . ?
P4 Li1 P3 93.8(5) 2_656 . ?
P4 Li1 P3 99.9(5) 5_676 . ?
O1 Li1 P1 111.3(7) . 5_676 ?
O10 Li1 P1 93.6(7) 5_676 5_676 ?
O7 Li1 P1 24.4(3) 5_676 5_676 ?
O6 Li1 P1 121.7(8) 2_656 5_676 ?
P4 Li1 P1 99.7(5) 2_656 5_676 ?
P4 Li1 P1 117.0(5) 5_676 5_676 ?
P3 Li1 P1 129.8(6) . 5_676 ?
O1 Li1 Li4 114.1(8) . 5_676 ?
O10 Li1 Li4 33.4(5) 5_676 5_676 ?
O7 Li1 Li4 85.1(7) 5_676 5_676 ?
O6 Li1 Li4 123.1(8) 2_656 5_676 ?
P4 Li1 Li4 130.9(7) 2_656 5_676 ?
P4 Li1 Li4 56.8(4) 5_676 5_676 ?
P3 Li1 Li4 134.2(7) . 5_676 ?
P1 Li1 Li4 60.7(4) 5_676 5_676 ?
O1 Li1 Ba1 47.9(4) . 5_676 ?
O10 Li1 Ba1 62.1(5) 5_676 5_676 ?
O7 Li1 Ba1 92.4(6) 5_676 5_676 ?
O6 Li1 Ba1 155.9(8) 2_656 5_676 ?
P4 Li1 Ba1 160.9(6) 2_656 5_676 ?
P4 Li1 Ba1 80.4(4) 5_676 5_676 ?
P3 Li1 Ba1 71.1(4) . 5_676 ?
P1 Li1 Ba1 82.4(4) 5_676 5_676 ?
Li4 Li1 Ba1 66.7(4) 5_676 5_676 ?
O1 Li1 Ba1 63.1(5) . . ?
O10 Li1 Ba1 146.3(8) 5_676 . ?
O7 Li1 Ba1 49.2(4) 5_676 . ?
O6 Li1 Ba1 101.1(6) 2_656 . ?
P4 Li1 Ba1 77.1(4) 2_656 . ?
P4 Li1 Ba1 162.9(6) 5_676 . ?
P3 Li1 Ba1 65.8(3) . . ?
P1 Li1 Ba1 70.7(3) 5_676 . ?
Li4 Li1 Ba1 126.0(6) 5_676 . ?
Ba1 Li1 Ba1 85.8(4) 5_676 . ?
O5 Li2 O8 119.0(9) . 5_666 ?
O5 Li2 O13 114.4(9) . 7_566 ?
O8 Li2 O13 108.8(9) 5_666 7_566 ?
O5 Li2 O11 106.5(9) . 4_545 ?
O8 Li2 O11 96.4(8) 5_666 4_545 ?
O13 Li2 O11 110.0(9) 7_566 4_545 ?
O5 Li2 P2 92.5(7) . 4_545 ?
O8 Li2 P2 124.7(8) 5_666 4_545 ?
O13 Li2 P2 94.8(7) 7_566 4_545 ?
O11 Li2 P2 28.5(3) 4_545 4_545 ?
O5 Li2 P1 27.1(3) . . ?
O8 Li2 P1 111.7(7) 5_666 . ?
O13 Li2 P1 95.9(7) 7_566 . ?
O11 Li2 P1 133.2(8) 4_545 . ?
P2 Li2 P1 114.7(6) 4_545 . ?
O5 Li2 P3 96.8(7) . 5_666 ?
O8 Li2 P3 26.1(3) 5_666 5_666 ?
O13 Li2 P3 134.2(8) 7_566 5_666 ?
O11 Li2 P3 90.6(6) 4_545 5_666 ?
P2 Li2 P3 117.3(6) 4_545 5_666 ?
P1 Li2 P3 98.6(5) . 5_666 ?
O5 Li2 Li4 87.6(7) . 6_565 ?
O8 Li2 Li4 77.5(7) 5_666 6_565 ?
O13 Li2 Li4 147.1(9) 7_566 6_565 ?
O11 Li2 Li4 37.7(5) 4_545 6_565 ?
P2 Li2 Li4 58.5(4) 4_545 6_565 ?
P1 Li2 Li4 112.1(6) . 6_565 ?
P3 Li2 Li4 60.2(5) 5_666 6_565 ?
O5 Li2 Li3 39.2(5) . 6_565 ?
O8 Li2 Li3 156.9(9) 5_666 6_565 ?
O13 Li2 Li3 91.6(7) 7_566 6_565 ?
O11 Li2 Li3 86.4(7) 4_545 6_565 ?
P2 Li2 Li3 61.9(5) 4_545 6_565 ?
P1 Li2 Li3 53.6(4) . 6_565 ?
P3 Li2 Li3 131.4(7) 5_666 6_565 ?
Li4 Li2 Li3 91.5(7) 6_565 6_565 ?
O5 Li2 Li3 132.9(8) . . ?
O8 Li2 Li3 29.2(5) 5_666 . ?
O13 Li2 Li3 79.8(7) 7_566 . ?
O11 Li2 Li3 109.8(8) 4_545 . ?
P2 Li2 Li3 132.5(7) 4_545 . ?
P1 Li2 Li3 112.8(6) . . ?
P3 Li2 Li3 54.5(4) 5_666 . ?
Li4 Li2 Li3 103.5(7) 6_565 . ?
Li3 Li2 Li3 163.4(7) 6_565 . ?
O5 Li2 Pb2 163.5(8) . 1_545 ?
O8 Li2 Pb2 62.6(5) 5_666 1_545 ?
O13 Li2 Pb2 78.2(6) 7_566 1_545 ?
O11 Li2 Pb2 57.7(5) 4_545 1_545 ?
P2 Li2 Pb2 75.2(4) 4_545 1_545 ?
P1 Li2 Pb2 169.1(6) . 1_545 ?
P3 Li2 Pb2 79.6(4) 5_666 1_545 ?
Li4 Li2 Pb2 76.6(5) 6_565 1_545 ?
Li3 Li2 Pb2 135.0(6) 6_565 1_545 ?
Li3 Li2 Pb2 57.4(4) . 1_545 ?
O8 Li3 O14 102.4(8) 5_666 1_545 ?
O8 Li3 O4 100.8(8) 5_666 7_566 ?
O14 Li3 O4 86.5(7) 1_545 7_566 ?
O8 Li3 O5 108.1(8) 5_666 6_566 ?
O14 Li3 O5 146.7(10) 1_545 6_566 ?
O4 Li3 O5 100.2(8) 7_566 6_566 ?
O8 Li3 O7 118.8(8) 5_666 6_566 ?
O14 Li3 O7 88.6(7) 1_545 6_566 ?
O4 Li3 O7 140.3(8) 7_566 6_566 ?
O5 Li3 O7 65.4(5) 6_566 6_566 ?
O8 Li3 P1 120.4(7) 5_666 6_566 ?
O14 Li3 P1 117.8(8) 1_545 6_566 ?
O4 Li3 P1 122.5(8) 7_566 6_566 ?
O5 Li3 P1 32.9(3) 6_566 6_566 ?
O7 Li3 P1 32.7(3) 6_566 6_566 ?
O8 Li3 P3 26.5(3) 5_666 5_666 ?
O14 Li3 P3 100.3(7) 1_545 5_666 ?
O4 Li3 P3 127.2(8) 7_566 5_666 ?
O5 Li3 P3 101.1(6) 6_566 5_666 ?
O7 Li3 P3 92.4(5) 6_566 5_666 ?
P1 Li3 P3 100.3(5) 6_566 5_666 ?
O8 Li3 Li2 122.9(9) 5_666 6_566 ?
O14 Li3 Li2 128.5(8) 1_545 6_566 ?
O4 Li3 Li2 63.8(6) 7_566 6_566 ?
O5 Li3 Li2 37.8(5) 6_566 6_566 ?
O7 Li3 Li2 89.7(6) 6_566 6_566 ?
P1 Li3 Li2 60.6(5) 6_566 6_566 ?
P3 Li3 Li2 131.1(7) 5_666 6_566 ?
O8 Li3 Pb2 67.6(5) 5_666 1_545 ?
O14 Li3 Pb2 49.2(4) 1_545 1_545 ?
O4 Li3 Pb2 61.8(5) 7_566 1_545 ?
O5 Li3 Pb2 158.8(8) 6_566 1_545 ?
O7 Li3 Pb2 135.4(7) 6_566 1_545 ?
P1 Li3 Pb2 167.0(7) 6_566 1_545 ?
P3 Li3 Pb2 83.6(4) 5_666 1_545 ?
Li2 Li3 Pb2 125.6(6) 6_566 1_545 ?
O8 Li3 Li2 30.2(5) 5_666 . ?
O14 Li3 Li2 110.7(7) 1_545 . ?
O4 Li3 Li2 72.5(6) 7_566 . ?
O5 Li3 Li2 102.4(7) 6_566 . ?
O7 Li3 Li2 144.6(7) 6_566 . ?
P1 Li3 Li2 129.4(7) 6_566 . ?
P3 Li3 Li2 56.0(4) 5_666 . ?
Li2 Li3 Li2 99.6(5) 6_566 . ?
Pb2 Li3 Li2 63.0(4) 1_545 . ?
O9 Li4 O10 106.2(9) . . ?
O9 Li4 O11 125.3(10) . 7_566 ?
O10 Li4 O11 117.2(9) . 7_566 ?
O9 Li4 O12 88.6(8) . 2_656 ?
O10 Li4 O12 101.9(8) . 2_656 ?
O11 Li4 O12 111.8(9) 7_566 2_656 ?
O9 Li4 P4 131.8(8) . . ?
O10 Li4 P4 27.1(3) . . ?
O11 Li4 P4 91.2(6) 7_566 . ?
O12 Li4 P4 107.4(7) 2_656 . ?
O9 Li4 P2 102.3(7) . 7_566 ?
O10 Li4 P2 119.5(8) . 7_566 ?
O11 Li4 P2 27.2(3) 7_566 7_566 ?
O12 Li4 P2 131.2(8) 2_656 7_566 ?
P4 Li4 P2 100.1(5) . 7_566 ?
O9 Li4 P3 113.3(7) . 2_656 ?
O10 Li4 P3 99.3(7) . 2_656 ?
O11 Li4 P3 91.6(6) 7_566 2_656 ?
O12 Li4 P3 25.4(3) 2_656 2_656 ?
P4 Li4 P3 93.5(5) . 2_656 ?
P2 Li4 P3 116.3(5) 7_566 2_656 ?
O9 Li4 Li2 114.1(8) . 6_566 ?
O10 Li4 Li2 139.1(9) . 6_566 ?
O11 Li4 Li2 40.2(5) 7_566 6_566 ?
O12 Li4 Li2 73.4(6) 2_656 6_566 ?
P4 Li4 Li2 114.0(6) . 6_566 ?
P2 Li4 Li2 58.6(5) 7_566 6_566 ?
P3 Li4 Li2 59.1(5) 2_656 6_566 ?
O9 Li4 Li1 74.3(6) . 5_676 ?
O10 Li4 Li1 34.1(5) . 5_676 ?
O11 Li4 Li1 131.4(8) 7_566 5_676 ?
O12 Li4 Li1 112.8(8) 2_656 5_676 ?
P4 Li4 Li1 57.5(4) . 5_676 ?
P2 Li4 Li1 116.0(6) 7_566 5_676 ?
P3 Li4 Li1 123.4(6) 2_656 5_676 ?
Li2 Li4 Li1 170.3(8) 6_566 5_676 ?
O9 Li4 Pb1 49.2(5) . . ?
O10 Li4 Pb1 130.9(8) . . ?
O11 Li4 Pb1 110.4(7) 7_566 . ?
O12 Li4 Pb1 47.1(4) 2_656 . ?
P4 Li4 Pb1 150.8(6) . . ?
P2 Li4 Pb1 108.1(5) 7_566 . ?
P3 Li4 Pb1 67.4(3) 2_656 . ?
Li2 Li4 Pb1 76.0(5) 6_566 . ?
Li1 Li4 Pb1 113.8(6) 5_676 . ?
O9 Li4 Ba1 77.9(6) . . ?
O10 Li4 Ba1 57.8(5) . . ?
O11 Li4 Ba1 153.9(8) 7_566 . ?
O12 Li4 Ba1 51.7(4) 2_656 . ?
P4 Li4 Ba1 77.8(4) . . ?
P2 Li4 Ba1 177.1(6) 7_566 . ?
P3 Li4 Ba1 66.0(3) 2_656 . ?
Li2 Li4 Ba1 124.0(6) 6_566 . ?
Li1 Li4 Ba1 61.2(4) 5_676 . ?
Pb1 Li4 Ba1 74.3(3) . . ?
P3 O1 Li1 123.7(7) . . ?
P3 O1 Ba1 132.3(4) . 5_676 ?
Li1 O1 Ba1 99.8(6) . 5_676 ?
P2 O2 P4 126.0(4) . . ?
P3 O3 P1 126.6(4) . . ?
P2 O4 Li3 124.8(7) . 7_566 ?
P2 O4 Pb2 123.9(4) . . ?
Li3 O4 Pb2 106.1(6) 7_566 . ?
P1 O5 Li2 116.9(6) . . ?
P1 O5 Li3 100.8(6) . 6_565 ?
Li2 O5 Li3 103.0(8) . 6_565 ?
P4 O6 Li1 114.5(7) . 2_656 ?
P4 O6 Pb2 122.1(4) . 6_576 ?
Li1 O6 Pb2 119.1(6) 2_656 6_576 ?
P1 O7 Li1 123.0(7) . 5_676 ?
P1 O7 Li3 80.6(5) . 6_565 ?
Li1 O7 Li3 113.9(7) 5_676 6_565 ?
P1 O7 Ba1 127.4(4) . 5_676 ?
Li1 O7 Ba1 99.8(6) 5_676 5_676 ?
Li3 O7 Ba1 110.5(5) 6_565 5_676 ?
P3 O8 Li3 118.7(7) . 5_666 ?
P3 O8 Li2 118.3(7) . 5_666 ?
Li3 O8 Li2 120.6(8) 5_666 5_666 ?
P1 O9 Li4 137.4(7) . . ?
P1 O9 Pb1 125.5(4) . . ?
Li4 O9 Pb1 96.2(6) . . ?
P4 O10 Li4 117.9(6) . . ?
P4 O10 Li1 117.6(6) . 5_676 ?
Li4 O10 Li1 112.5(8) . 5_676 ?
P4 O10 Ba1 126.3(4) . . ?
Li4 O10 Ba1 91.4(6) . . ?
Li1 O10 Ba1 84.9(6) 5_676 . ?
P2 O11 Li4 117.3(6) . 7_566 ?
P2 O11 Li2 111.8(6) . 4 ?
Li4 O11 Li2 102.2(8) 7_566 4 ?
P3 O12 Li4 121.3(6) . 2_656 ?
P3 O12 Pb1 124.7(4) . . ?
Li4 O12 Pb1 96.4(6) 2_656 . ?
P3 O12 Ba1 109.1(3) . . ?
Li4 O12 Ba1 96.7(6) 2_656 . ?
Pb1 O12 Ba1 104.3(2) . . ?
P2 O13 Li2 125.2(7) . 7_566 ?
P2 O13 Pb2 119.5(4) . 6_576 ?
Li2 O13 Pb2 114.3(6) 7_566 6_576 ?
P4 O14 Li3 134.6(7) . 1_565 ?
P4 O14 Pb2 123.6(4) . . ?
Li3 O14 Pb2 94.8(6) 1_565 . ?

loop_
_geom_bond_atom_site_label_1
_geom_bond_atom_site_label_2
_geom_bond_distance
_geom_bond_site_symmetry_2
_geom_bond_publ_flag
Pb1 O12 2.416(7) . ?
Pb1 O12 2.416(7) 2_656 ?
Pb1 O9 2.498(7) 2_656 ?
Pb1 O9 2.498(7) . ?
Pb1 Li4 3.279(17) . ?
Pb1 Li4 3.279(17) 2_656 ?
Pb1 Ba1 4.2393(12) . ?
Pb2 O6 2.491(7) 6_575 ?
Pb2 O14 2.530(7) . ?
Pb2 O4 2.542(7) . ?
Pb2 O13 2.662(7) 6_575 ?
Pb2 Li3 3.330(17) 1_565 ?
Pb2 Li2 3.522(18) 1_565 ?
Ba1 O1 2.672(7) 6_576 ?
Ba1 O1 2.672(7) 5_676 ?
Ba1 O7 2.881(8) 5_676 ?
Ba1 O7 2.881(7) 6_576 ?
Ba1 O12 2.937(7) . ?
Ba1 O12 2.937(7) 2_656 ?
Ba1 O10 3.148(7) 2_656 ?
Ba1 O10 3.148(7) . ?
Ba1 Li1 3.548(17) 5_676 ?
Ba1 Li1 3.548(17) 6_576 ?
Ba1 Li4 3.718(17) . ?
Ba1 Li4 3.719(17) 2_656 ?
P1 O7 1.505(8) . ?
P1 O5 1.517(7) . ?
P1 O9 1.518(7) . ?
P1 O3 1.637(7) . ?
P1 Li3 2.747(17) 6_565 ?
P1 Li2 2.973(18) . ?
P1 Li1 3.057(18) 5_676 ?
P2 O11 1.513(7) . ?
P2 O13 1.514(7) . ?
P2 O4 1.516(7) . ?
P2 O2 1.613(7) . ?
P2 Li4 2.938(17) 7_566 ?
P2 Li2 2.943(17) 4 ?
P3 O1 1.499(7) . ?
P3 O8 1.509(7) . ?
P3 O12 1.531(7) . ?
P3 O3 1.625(7) . ?
P3 Li3 2.966(16) 5_666 ?
P3 Li2 3.018(18) 5_666 ?
P3 Li1 3.025(17) . ?
P3 Li4 3.054(17) 2_656 ?
P4 O10 1.511(7) . ?
P4 O14 1.518(8) . ?
P4 O6 1.524(7) . ?
P4 O2 1.620(7) . ?
P4 Li4 2.933(17) . ?
P4 Li1 2.947(17) 2_656 ?
P4 Li1 2.958(17) 5_676 ?
Li1 O1 1.925(18) . ?
Li1 O10 1.938(18) 5_676 ?
Li1 O7 1.964(19) 5_676 ?
Li1 O6 1.968(19) 2_656 ?
Li1 Li4 3.20(2) 5_676 ?
Li2 O5 1.96(2) . ?
Li2 O8 2.00(2) 5_666 ?
Li2 O13 2.003(19) 7_566 ?
Li2 O11 2.025(18) 4_545 ?
Li2 Li4 3.07(2) 6_565 ?
Li2 Li3 3.12(3) 6_565 ?
Li2 Li3 3.41(3) . ?
Li3 O8 1.930(18) 5_666 ?
Li3 O14 1.961(19) 1_545 ?
Li3 O4 1.996(19) 7_566 ?
Li3 O5 2.022(19) 6_566 ?
Li3 O7 2.555(19) 6_566 ?
Li4 O9 1.871(18) . ?
Li4 O10 1.905(19) . ?
Li4 O11 1.918(18) 7_566 ?
Li4 O12 1.964(18) 2_656 ?
